data_7244331
loop_
_publ_author_name
'Reyes-Bravo, Enrique'
'Gnecco, Dino'
'Ju\'arez, Jorge R.'
'Orea, Mar\'ia L.'
'Bern\`es, Sylvain'
'Aparicio, David M.'
'Ter\'an, Joel L.'

_publ_section_title
;
 Diastereoselective synthesis of new zwitterionic bicyclic lactams,
 scaffolds for construction of 2-substituted-4-hydroxy piperidine and its
 pipecolic acid derivatives
;
_journal_issue 7
_journal_name_full 'RSC Advances'
_journal_page_first 4187
_journal_page_last 4190
_journal_paper_doi 10.1039/D1RA09298G
_journal_volume 12
_journal_year 2022
_chemical_absolute_configuration syn
_chemical_formula_moiety 'C14 H17 N O3'
_chemical_formula_sum 'C14 H17 N O3'
_chemical_formula_weight 247.28
_space_group_crystal_system monoclinic
_space_group_IT_number 4
_space_group_name_Hall 'P 2yb'
_space_group_name_H-M_alt 'P 1 21 1'
_atom_sites_solution_hydrogens geom
_atom_sites_solution_primary dual
_atom_sites_solution_secondary difmap
_audit_creation_date 2018-09-10
_audit_creation_method SHELXL-2018/3
_audit_update_record
;
2021-11-30 deposited with the CCDC.	2022-01-21 downloaded from the CCDC.
;
_cell_angle_alpha 90
_cell_angle_beta 102.429(10)
_cell_angle_gamma 90
_cell_formula_units_Z 4
_cell_length_a 11.5839(15)
_cell_length_b 6.9820(5)
_cell_length_c 16.333(2)
_cell_measurement_reflns_used 7259
_cell_measurement_temperature 295(1)
_cell_measurement_theta_max 25.51
_cell_measurement_theta_min 2.51
_cell_volume 1290.0(3)
_computing_cell_refinement 'X-AREA 1.82'
_computing_data_collection 'X-AREA 1.82 (Stoe & Cie, 2018)'
_computing_data_reduction 'X-AREA 1.82'
_computing_molecular_graphics 'XP in SHELXTL-Plus (Sheldrick, 2008) and Mercury (Macrae et al., 2008)'
_computing_publication_material 'PublCif (Westrip, 2010)'
_computing_structure_refinement 'SHELXL-2018/3 (Sheldrick, 2018)'
_computing_structure_solution 'SHELXT-2018/2 (Sheldrick, 2015a)'
_diffrn_ambient_environment air
_diffrn_ambient_temperature 295(1)
_diffrn_detector 'Reverse-biased silicon diode array'
_diffrn_detector_area_resol_mean 5.81
_diffrn_detector_type 'Dectris Pilatus 100K R'
_diffrn_measured_fraction_theta_full 0.997
_diffrn_measured_fraction_theta_max 0.998
_diffrn_measurement_details
;
1148 frames, 70 s/frame, 1 deg./frame, detector distance = 40 mm
;
_diffrn_measurement_device 'Eulerian four-circle diffractometer'
_diffrn_measurement_device_type 'Stoe Stadivari'
_diffrn_measurement_method '\w scans'
_diffrn_measurement_specimen_support Mitegen
_diffrn_radiation_collimation '0.6 mm diameter'
_diffrn_radiation_monochromator 'Graded multilayer mirror'
_diffrn_radiation_polarisn_norm -90
_diffrn_radiation_probe x-ray
_diffrn_radiation_type AgK\a
_diffrn_radiation_wavelength 0.56083
_diffrn_reflns_av_R_equivalents 0.1823
_diffrn_reflns_av_unetI/netI 0.2294
_diffrn_reflns_Laue_measured_fraction_full 0.997
_diffrn_reflns_Laue_measured_fraction_max 0.998
_diffrn_reflns_limit_h_max 14
_diffrn_reflns_limit_h_min -14
_diffrn_reflns_limit_k_max 8
_diffrn_reflns_limit_k_min -8
_diffrn_reflns_limit_l_max 20
_diffrn_reflns_limit_l_min -20
_diffrn_reflns_number 29502
_diffrn_reflns_point_group_measured_fraction_full 0.953
_diffrn_reflns_point_group_measured_fraction_max 0.955
_diffrn_reflns_theta_full 19.664
_diffrn_reflns_theta_max 20.988
_diffrn_reflns_theta_min 2.513
_diffrn_source 'Sealed X-ray tube'
_diffrn_source_current 0.600
_diffrn_source_power 0.039
_diffrn_source_type 'Axo Astix-f Microfocus source'
_diffrn_source_voltage 65
_exptl_absorpt_coefficient_mu 0.056
_exptl_absorpt_correction_T_max 1.0000
_exptl_absorpt_correction_T_min 0.3987
_exptl_absorpt_correction_type multi-scan
_exptl_absorpt_process_details 'X-AREA 1.82 (Stoe & Cie, 2018)'
_exptl_crystal_colour colourless
_exptl_crystal_density_diffrn 1.273
_exptl_crystal_description plate
_exptl_crystal_F_000 528
_exptl_crystal_recrystallization_method
;
Re-crystallisation from solvent: CH2Cl2/Petroleum benzine
;
_exptl_crystal_size_max 0.320
_exptl_crystal_size_mid 0.150
_exptl_crystal_size_min 0.040
_refine_diff_density_max 0.288
_refine_diff_density_min -0.272
_refine_diff_density_rms 0.037
_refine_ls_extinction_method none
_refine_ls_goodness_of_fit_ref 0.713
_refine_ls_hydrogen_treatment constr
_refine_ls_matrix_type full
_refine_ls_number_constraints 0
_refine_ls_number_parameters 329
_refine_ls_number_reflns 5371
_refine_ls_number_restraints 1
_refine_ls_restrained_S_all 0.713
_refine_ls_R_factor_all 0.1941
_refine_ls_R_factor_gt 0.0507
_refine_ls_shift/su_max 0.000
_refine_ls_shift/su_mean 0.000
_refine_ls_structure_factor_coef Fsqd
_refine_ls_weighting_details 'w=1/[\s^2^(Fo^2^)+(0.0405P)^2^] where P=(Fo^2^+2Fc^2^)/3'
_refine_ls_weighting_scheme calc
_refine_ls_wR_factor_gt 0.0954
_refine_ls_wR_factor_ref 0.1198
_reflns_Friedel_coverage 0.767
_reflns_Friedel_fraction_full 0.901
_reflns_Friedel_fraction_max 0.905
_reflns_number_gt 1684
_reflns_number_total 5371
_reflns_threshold_expression 'I > 2\s(I)'
_cod_data_source_file d1ra09298g2.cif
_cod_data_source_block 32a
_cod_original_cell_volume 1290.1(3)
_cod_original_sg_symbol_H-M 'P 21'
_cod_database_code 7244331
_shelx_shelxl_version_number 2018/3
_shelx_estimated_absorpt_t_min 0.982
_shelx_estimated_absorpt_t_max 0.998

loop_
_space_group_symop_operation_xyz
'x, y, z'
'-x, y+1/2, -z'

loop_
_atom_site_label
_atom_site_type_symbol
_atom_site_fract_x
_atom_site_fract_y
_atom_site_fract_z
_atom_site_U_iso_or_equiv
_atom_site_adp_type
_atom_site_occupancy
_atom_site_site_symmetry_order
_atom_site_calc_flag
_atom_site_refinement_flags_posn
_atom_site_refinement_flags_adp
_atom_site_refinement_flags_occupancy
_atom_site_disorder_assembly
_atom_site_disorder_group
O1 O 0.5626(4) 0.0545(6) 0.7943(3) 0.0675(14) Uani 1 1 d . . . . .
C2 C 0.4553(7) 0.0007(8) 0.8152(4) 0.074(2) Uani 1 1 d . . . . .
H2A H 0.465038 -0.013181 0.875397 0.089 Uiso 1 1 calc R U . . .
H2B H 0.426610 -0.119344 0.788472 0.089 Uiso 1 1 calc R U . . .
C3 C 0.3687(6) 0.1676(8) 0.7817(4) 0.0538(18) Uani 1 1 d . . . . .
H3A H 0.289243 0.116655 0.759749 0.065 Uiso 1 1 calc R U . . .
N4 N 0.4206(4) 0.2304(7) 0.7131(3) 0.0443(13) Uani 1 1 d . . . . .
C5 C 0.3748(6) 0.3675(9) 0.6588(4) 0.0518(17) Uani 1 1 d . . . . .
O5 O 0.2787(4) 0.4408(6) 0.6598(2) 0.0703(13) Uani 1 1 d . . . . .
C6 C 0.4478(6) 0.4198(10) 0.5958(4) 0.0628(18) Uani 1 1 d . . . . .
H6A H 0.426361 0.548544 0.575905 0.075 Uiso 1 1 calc R U . . .
H6B H 0.426260 0.334258 0.548193 0.075 Uiso 1 1 calc R U . . .
C7 C 0.5817(6) 0.4121(11) 0.6269(4) 0.071(2) Uani 1 1 d . . . . .
H7A H 0.609340 0.541503 0.644329 0.085 Uiso 1 1 calc R U . . .
O7 O 0.6297(4) 0.3602(10) 0.5573(3) 0.0915(16) Uani 1 1 d . . . . .
H7 H 0.701735 0.350955 0.572138 0.137 Uiso 1 1 calc R U . . .
C8 C 0.6219(6) 0.2789(10) 0.7007(4) 0.070(2) Uani 1 1 d . . . . .
H8A H 0.641981 0.355411 0.751329 0.084 Uiso 1 1 calc R U . . .
H8B H 0.693311 0.214325 0.693797 0.084 Uiso 1 1 calc R U . . .
C8A C 0.5325(6) 0.1287(8) 0.7126(4) 0.0557(18) Uani 1 1 d . . . . .
C9 C 0.3645(6) 0.3146(8) 0.8472(4) 0.0467(16) Uani 1 1 d . . . . .
C10 C 0.4542(6) 0.4486(9) 0.8731(4) 0.0532(16) Uani 1 1 d . . . . .
H10A H 0.517155 0.453973 0.846238 0.064 Uiso 1 1 calc R U . . .
C11 C 0.4508(7) 0.5733(9) 0.9382(4) 0.064(2) Uani 1 1 d . . . . .
H11A H 0.511219 0.661643 0.955337 0.077 Uiso 1 1 calc R U . . .
C12 C 0.3561(8) 0.5651(11) 0.9776(4) 0.073(2) Uani 1 1 d . . . . .
H12A H 0.353534 0.648462 1.021543 0.088 Uiso 1 1 calc R U . . .
C13 C 0.2687(7) 0.4392(13) 0.9532(5) 0.077(2) Uani 1 1 d . . . . .
H13A H 0.205065 0.436490 0.979603 0.092 Uiso 1 1 calc R U . . .
C14 C 0.2730(6) 0.3137(9) 0.8891(4) 0.0588(19) Uani 1 1 d . . . . .
H14A H 0.212198 0.225228 0.873464 0.071 Uiso 1 1 calc R U . . .
C15 C 0.5161(7) -0.0297(10) 0.6470(4) 0.091(2) Uani 1 1 d . . . . .
H15A H 0.461612 -0.123241 0.659435 0.136 Uiso 1 1 calc R U . . .
H15B H 0.590883 -0.089738 0.647689 0.136 Uiso 1 1 calc R U . . .
H15C H 0.485549 0.024023 0.592559 0.136 Uiso 1 1 calc R U . . .
O21 O 1.0900(4) 0.9386(5) 0.7543(3) 0.0599(12) Uani 1 1 d . . . . .
C22 C 1.1324(6) 0.7604(9) 0.7916(4) 0.068(2) Uani 1 1 d . . . . .
H22A H 1.138867 0.764236 0.851736 0.081 Uiso 1 1 calc R U . . .
H22B H 1.209441 0.730858 0.780470 0.081 Uiso 1 1 calc R U . . .
C23 C 1.0405(5) 0.6104(8) 0.7508(4) 0.0503(17) Uani 1 1 d . . . . .
H23A H 1.080003 0.492317 0.739341 0.060 Uiso 1 1 calc R U . . .
N24 N 0.9884(4) 0.7078(6) 0.6725(3) 0.0466(14) Uani 1 1 d . . . . .
C25 C 0.8942(6) 0.6402(9) 0.6188(4) 0.0514(17) Uani 1 1 d . . . . .
O25 O 0.8562(4) 0.4771(5) 0.6253(3) 0.0637(13) Uani 1 1 d . . . . .
C26 C 0.8296(7) 0.7742(8) 0.5536(4) 0.084(3) Uani 1 1 d . . . . .
H26A H 0.835336 0.723127 0.499347 0.100 Uiso 1 1 calc R U . . .
H26B H 0.746727 0.769815 0.556130 0.100 Uiso 1 1 calc R U . . .
C27 C 0.8645(7) 0.9777(10) 0.5553(4) 0.069(2) Uani 1 1 d . . . . .
H27A H 0.793292 1.057635 0.545910 0.083 Uiso 1 1 calc R U . . .
O27 O 0.9186(7) 0.9952(12) 0.4856(4) 0.161(3) Uani 1 1 d . . . . .
H27 H 0.880137 0.935075 0.445783 0.242 Uiso 1 1 calc R U . . .
C28 C 0.9472(6) 1.0420(8) 0.6330(4) 0.064(2) Uani 1 1 d . . . . .
H28A H 0.902353 1.069653 0.675303 0.077 Uiso 1 1 calc R U . . .
H28B H 0.984742 1.160113 0.621210 0.077 Uiso 1 1 calc R U . . .
C28A C 1.0423(6) 0.8970(8) 0.6679(4) 0.0478(16) Uani 1 1 d . . . . .
C29 C 0.9506(6) 0.5675(10) 0.8038(4) 0.0590(19) Uani 1 1 d . . . . .
C30 C 0.8719(8) 0.7039(11) 0.8173(5) 0.082(2) Uani 1 1 d . . . . .
H30A H 0.869760 0.821275 0.790015 0.098 Uiso 1 1 calc R U . . .
C31 C 0.7937(8) 0.6711(15) 0.8715(6) 0.103(3) Uani 1 1 d . . . . .
H31A H 0.740181 0.765189 0.879249 0.123 Uiso 1 1 calc R U . . .
C32 C 0.7976(10) 0.5014(18) 0.9119(6) 0.113(4) Uani 1 1 d . . . . .
H32A H 0.748007 0.479557 0.948743 0.135 Uiso 1 1 calc R U . . .
C33 C 0.8758(8) 0.3596(16) 0.8985(6) 0.105(3) Uani 1 1 d . . . . .
H33A H 0.878164 0.242626 0.926019 0.126 Uiso 1 1 calc R U . . .
C34 C 0.9510(6) 0.3936(11) 0.8431(5) 0.082(2) Uani 1 1 d . . . . .
H34A H 1.001587 0.297298 0.832965 0.099 Uiso 1 1 calc R U . . .
C35 C 1.1420(5) 0.8884(8) 0.6200(4) 0.0594(18) Uani 1 1 d . . . . .
H35A H 1.195496 0.786799 0.642194 0.089 Uiso 1 1 calc R U . . .
H35B H 1.183894 1.008032 0.626139 0.089 Uiso 1 1 calc R U . . .
H35C H 1.109332 0.865092 0.561731 0.089 Uiso 1 1 calc R U . . .

loop_
_atom_site_aniso_label
_atom_site_aniso_U_11
_atom_site_aniso_U_22
_atom_site_aniso_U_33
_atom_site_aniso_U_23
_atom_site_aniso_U_13
_atom_site_aniso_U_12
O1 0.068(4) 0.060(3) 0.068(3) 0.018(3) 0.002(3) 0.020(3)
C2 0.110(7) 0.036(4) 0.069(5) 0.011(3) 0.005(5) 0.002(4)
C3 0.055(5) 0.054(4) 0.048(4) -0.009(3) 0.002(4) -0.010(4)
N4 0.043(3) 0.044(3) 0.044(3) -0.001(3) 0.006(3) 0.002(3)
C5 0.051(5) 0.052(4) 0.043(4) 0.000(3) -0.009(4) 0.004(4)
O5 0.058(3) 0.085(3) 0.064(3) 0.012(3) 0.003(3) 0.032(3)
C6 0.062(5) 0.070(5) 0.054(4) 0.002(4) 0.007(4) 0.000(4)
C7 0.055(5) 0.092(6) 0.061(5) -0.021(5) 0.006(4) -0.006(4)
O7 0.059(3) 0.141(4) 0.078(4) -0.011(3) 0.021(3) -0.008(4)
C8 0.045(5) 0.099(6) 0.064(5) -0.003(5) 0.006(4) 0.009(4)
C8A 0.053(5) 0.047(4) 0.063(5) 0.003(4) 0.004(4) 0.017(4)
C9 0.043(4) 0.051(4) 0.042(4) 0.007(3) 0.001(4) 0.001(3)
C10 0.059(5) 0.051(3) 0.048(4) -0.002(4) 0.009(3) -0.007(4)
C11 0.083(6) 0.044(3) 0.055(5) -0.004(4) -0.007(4) 0.001(4)
C12 0.090(7) 0.082(5) 0.041(4) -0.005(4) 0.002(5) 0.025(5)
C13 0.062(6) 0.100(6) 0.067(5) 0.013(5) 0.013(5) 0.017(5)
C14 0.056(5) 0.056(4) 0.061(5) 0.006(4) 0.005(4) 0.004(4)
C15 0.112(7) 0.066(4) 0.092(6) -0.018(5) 0.018(5) 0.017(5)
O21 0.064(3) 0.052(2) 0.057(3) -0.001(2) -0.004(2) -0.011(2)
C22 0.052(5) 0.069(5) 0.072(5) 0.017(4) -0.009(4) -0.006(4)
C23 0.035(4) 0.052(4) 0.063(4) 0.006(3) 0.008(4) -0.003(3)
N24 0.043(3) 0.037(3) 0.053(3) 0.000(3) -0.004(3) 0.002(3)
C25 0.048(5) 0.050(4) 0.054(4) -0.004(4) 0.007(4) 0.007(4)
O25 0.053(3) 0.042(2) 0.090(4) -0.005(3) 0.003(3) -0.012(2)
C26 0.102(6) 0.058(4) 0.070(5) 0.006(4) -0.027(5) -0.016(4)
C27 0.081(6) 0.062(5) 0.067(6) 0.012(4) 0.021(5) 0.011(4)
O27 0.172(7) 0.170(7) 0.113(5) 0.034(5) -0.033(5) -0.092(5)
C28 0.067(5) 0.046(4) 0.070(5) -0.016(4) -0.006(4) 0.014(4)
C28A 0.051(4) 0.040(4) 0.048(4) 0.001(3) 0.001(3) -0.002(3)
C29 0.056(5) 0.059(4) 0.055(5) 0.000(4) -0.004(4) -0.011(4)
C30 0.097(7) 0.065(5) 0.088(6) -0.003(5) 0.030(5) -0.002(5)
C31 0.094(8) 0.134(8) 0.091(7) -0.021(6) 0.043(6) -0.006(6)
C32 0.094(9) 0.158(10) 0.090(7) 0.017(7) 0.025(6) -0.033(8)
C33 0.069(7) 0.135(8) 0.104(8) 0.060(7) 0.002(6) -0.040(6)
C34 0.056(5) 0.086(6) 0.099(6) 0.027(5) 0.004(5) -0.016(4)
C35 0.049(4) 0.059(4) 0.069(5) 0.014(4) 0.008(4) -0.002(3)

loop_
_atom_type_symbol
_atom_type_description
_atom_type_scat_dispersion_real
_atom_type_scat_dispersion_imag
_atom_type_scat_source
C C 0.0015 0.0009 'International Tables Vol C Tables 4.2.6.8 and 6.1.1.4'
H H 0.0000 0.0000 'International Tables Vol C Tables 4.2.6.8 and 6.1.1.4'
N N 0.0030 0.0019 'International Tables Vol C Tables 4.2.6.8 and 6.1.1.4'
O O 0.0056 0.0036 'International Tables Vol C Tables 4.2.6.8 and 6.1.1.4'

loop_
_geom_angle_atom_site_label_1
_geom_angle_atom_site_label_2
_geom_angle_atom_site_label_3
_geom_angle
_geom_angle_site_symmetry_1
_geom_angle_site_symmetry_3
_geom_angle_publ_flag
C8A O1 C2 106.1(5) . . ?
O1 C2 C3 104.5(5) . . ?
O1 C2 H2A 110.9 . . ?
C3 C2 H2A 110.9 . . ?
O1 C2 H2B 110.9 . . ?
C3 C2 H2B 110.9 . . ?
H2A C2 H2B 108.9 . . ?
N4 C3 C9 115.5(5) . . ?
N4 C3 C2 98.9(5) . . ?
C9 C3 C2 112.4(5) . . ?
N4 C3 H3A 109.9 . . ?
C9 C3 H3A 109.9 . . ?
C2 C3 H3A 109.9 . . ?
C5 N4 C3 124.1(6) . . ?
C5 N4 C8A 124.3(6) . . ?
C3 N4 C8A 111.7(5) . . ?
O5 C5 N4 121.4(7) . . ?
O5 C5 C6 123.4(6) . . ?
N4 C5 C6 115.2(6) . . ?
C5 C6 C7 116.3(5) . . ?
C5 C6 H6A 108.2 . . ?
C7 C6 H6A 108.2 . . ?
C5 C6 H6B 108.2 . . ?
C7 C6 H6B 108.2 . . ?
H6A C6 H6B 107.4 . . ?
O7 C7 C8 112.0(6) . . ?
O7 C7 C6 106.8(5) . . ?
C8 C7 C6 113.7(6) . . ?
O7 C7 H7A 108.0 . . ?
C8 C7 H7A 108.0 . . ?
C6 C7 H7A 108.0 . . ?
C7 O7 H7 109.5 . . ?
C7 C8 C8A 115.2(6) . . ?
C7 C8 H8A 108.5 . . ?
C8A C8 H8A 108.5 . . ?
C7 C8 H8B 108.5 . . ?
C8A C8 H8B 108.5 . . ?
H8A C8 H8B 107.5 . . ?
O1 C8A N4 102.2(5) . . ?
O1 C8A C8 109.9(6) . . ?
N4 C8A C8 107.0(5) . . ?
O1 C8A C15 111.6(5) . . ?
N4 C8A C15 112.0(5) . . ?
C8 C8A C15 113.4(6) . . ?
C14 C9 C10 117.0(6) . . ?
C14 C9 C3 120.0(6) . . ?
C10 C9 C3 122.9(6) . . ?
C11 C10 C9 121.0(6) . . ?
C11 C10 H10A 119.5 . . ?
C9 C10 H10A 119.5 . . ?
C10 C11 C12 119.2(7) . . ?
C10 C11 H11A 120.4 . . ?
C12 C11 H11A 120.4 . . ?
C13 C12 C11 120.9(7) . . ?
C13 C12 H12A 119.5 . . ?
C11 C12 H12A 119.5 . . ?
C12 C13 C14 119.8(7) . . ?
C12 C13 H13A 120.1 . . ?
C14 C13 H13A 120.1 . . ?
C13 C14 C9 122.2(7) . . ?
C13 C14 H14A 118.9 . . ?
C9 C14 H14A 118.9 . . ?
C8A C15 H15A 109.5 . . ?
C8A C15 H15B 109.5 . . ?
H15A C15 H15B 109.5 . . ?
C8A C15 H15C 109.5 . . ?
H15A C15 H15C 109.5 . . ?
H15B C15 H15C 109.5 . . ?
C22 O21 C28A 105.6(4) . . ?
O21 C22 C23 105.5(5) . . ?
O21 C22 H22A 110.6 . . ?
C23 C22 H22A 110.6 . . ?
O21 C22 H22B 110.6 . . ?
C23 C22 H22B 110.6 . . ?
H22A C22 H22B 108.8 . . ?
N24 C23 C29 112.7(5) . . ?
N24 C23 C22 100.3(5) . . ?
C29 C23 C22 112.4(6) . . ?
N24 C23 H23A 110.3 . . ?
C29 C23 H23A 110.3 . . ?
C22 C23 H23A 110.3 . . ?
C25 N24 C23 122.6(5) . . ?
C25 N24 C28A 125.6(5) . . ?
C23 N24 C28A 111.3(5) . . ?
O25 C25 N24 121.8(5) . . ?
O25 C25 C26 120.4(6) . . ?
N24 C25 C26 117.6(6) . . ?
C27 C26 C25 119.8(6) . . ?
C27 C26 H26A 107.4 . . ?
C25 C26 H26A 107.4 . . ?
C27 C26 H26B 107.4 . . ?
C25 C26 H26B 107.4 . . ?
H26A C26 H26B 106.9 . . ?
O27 C27 C26 103.6(7) . . ?
O27 C27 C28 110.1(6) . . ?
C26 C27 C28 115.6(6) . . ?
O27 C27 H27A 109.1 . . ?
C26 C27 H27A 109.1 . . ?
C28 C27 H27A 109.1 . . ?
C27 O27 H27 109.5 . . ?
C27 C28 C28A 113.7(5) . . ?
C27 C28 H28A 108.8 . . ?
C28A C28 H28A 108.8 . . ?
C27 C28 H28B 108.8 . . ?
C28A C28 H28B 108.8 . . ?
H28A C28 H28B 107.7 . . ?
O21 C28A N24 102.1(5) . . ?
O21 C28A C28 109.3(5) . . ?
N24 C28A C28 109.7(5) . . ?
O21 C28A C35 109.8(5) . . ?
N24 C28A C35 111.6(5) . . ?
C28 C28A C35 113.7(5) . . ?
C30 C29 C34 118.4(7) . . ?
C30 C29 C23 121.0(7) . . ?
C34 C29 C23 120.5(7) . . ?
C29 C30 C31 121.7(8) . . ?
C29 C30 H30A 119.1 . . ?
C31 C30 H30A 119.1 . . ?
C32 C31 C30 119.2(9) . . ?
C32 C31 H31A 120.4 . . ?
C30 C31 H31A 120.4 . . ?
C31 C32 C33 120.1(10) . . ?
C31 C32 H32A 119.9 . . ?
C33 C32 H32A 119.9 . . ?
C32 C33 C34 119.8(9) . . ?
C32 C33 H33A 120.1 . . ?
C34 C33 H33A 120.1 . . ?
C29 C34 C33 120.7(8) . . ?
C29 C34 H34A 119.7 . . ?
C33 C34 H34A 119.7 . . ?
C28A C35 H35A 109.5 . . ?
C28A C35 H35B 109.5 . . ?
H35A C35 H35B 109.5 . . ?
C28A C35 H35C 109.5 . . ?
H35A C35 H35C 109.5 . . ?
H35B C35 H35C 109.5 . . ?

loop_
_geom_bond_atom_site_label_1
_geom_bond_atom_site_label_2
_geom_bond_distance
_geom_bond_site_symmetry_2
_geom_bond_publ_flag
O1 C8A 1.403(7) . ?
O1 C2 1.409(8) . ?
C2 C3 1.558(8) . ?
C2 H2A 0.9700 . ?
C2 H2B 0.9700 . ?
C3 N4 1.449(7) . ?
C3 C9 1.490(8) . ?
C3 H3A 0.9800 . ?
N4 C5 1.335(7) . ?
N4 C8A 1.480(7) . ?
C5 O5 1.229(7) . ?
C5 C6 1.509(8) . ?
C6 C7 1.526(8) . ?
C6 H6A 0.9700 . ?
C6 H6B 0.9700 . ?
C7 O7 1.416(7) . ?
C7 C8 1.514(8) . ?
C7 H7A 0.9800 . ?
O7 H7 0.8200 . ?
C8 C8A 1.515(8) . ?
C8 H8A 0.9700 . ?
C8 H8B 0.9700 . ?
C8A C15 1.523(8) . ?
C9 C14 1.380(8) . ?
C9 C10 1.394(7) . ?
C10 C11 1.381(8) . ?
C10 H10A 0.9300 . ?
C11 C12 1.387(9) . ?
C11 H11A 0.9300 . ?
C12 C13 1.336(10) . ?
C12 H12A 0.9300 . ?
C13 C14 1.375(9) . ?
C13 H13A 0.9300 . ?
C14 H14A 0.9300 . ?
C15 H15A 0.9600 . ?
C15 H15B 0.9600 . ?
C15 H15C 0.9600 . ?
O21 C22 1.425(6) . ?
O21 C28A 1.432(6) . ?
C22 C23 1.539(7) . ?
C22 H22A 0.9700 . ?
C22 H22B 0.9700 . ?
C23 N24 1.459(7) . ?
C23 C29 1.521(8) . ?
C23 H23A 0.9800 . ?
N24 C25 1.331(7) . ?
N24 C28A 1.470(7) . ?
C25 O25 1.234(7) . ?
C25 C26 1.492(8) . ?
C26 C27 1.476(8) . ?
C26 H26A 0.9700 . ?
C26 H26B 0.9700 . ?
C27 O27 1.419(8) . ?
C27 C28 1.486(8) . ?
C27 H27A 0.9800 . ?
O27 H27 0.8200 . ?
C28 C28A 1.514(7) . ?
C28 H28A 0.9700 . ?
C28 H28B 0.9700 . ?
C28A C35 1.528(8) . ?
C29 C30 1.369(9) . ?
C29 C34 1.373(9) . ?
C30 C31 1.416(9) . ?
C30 H30A 0.9300 . ?
C31 C32 1.352(11) . ?
C31 H31A 0.9300 . ?
C32 C33 1.391(11) . ?
C32 H32A 0.9300 . ?
C33 C34 1.404(10) . ?
C33 H33A 0.9300 . ?
C34 H34A 0.9300 . ?
C35 H35A 0.9600 . ?
C35 H35B 0.9600 . ?
C35 H35C 0.9600 . ?

loop_
_geom_hbond_atom_site_label_D
_geom_hbond_atom_site_label_H
_geom_hbond_atom_site_label_A
_geom_hbond_distance_DH
_geom_hbond_distance_HA
_geom_hbond_distance_DA
_geom_hbond_angle_DHA
_geom_hbond_site_symmetry_A
_geom_hbond_publ_flag
O7 H7 O25 0.82 2.02 2.744(6) 147.7 . yes
O27 H27 O5 0.82 2.23 2.944(7) 145.0 2_656 yes

loop_
_geom_torsion_atom_site_label_1
_geom_torsion_atom_site_label_2
_geom_torsion_atom_site_label_3
_geom_torsion_atom_site_label_4
_geom_torsion
_geom_torsion_site_symmetry_1
_geom_torsion_site_symmetry_2
_geom_torsion_site_symmetry_3
_geom_torsion_site_symmetry_4
_geom_torsion_publ_flag
C8A O1 C2 C3 -42.2(6) . . . . ?
O1 C2 C3 N4 28.4(6) . . . . ?
O1 C2 C3 C9 -93.9(7) . . . . ?
C9 C3 N4 C5 -64.1(7) . . . . ?
C2 C3 N4 C5 175.8(5) . . . . ?
C9 C3 N4 C8A 113.9(6) . . . . ?
C2 C3 N4 C8A -6.3(6) . . . . ?
C3 N4 C5 O5 -5.7(9) . . . . ?
C8A N4 C5 O5 176.6(5) . . . . ?
C3 N4 C5 C6 175.9(5) . . . . ?
C8A N4 C5 C6 -1.8(8) . . . . ?
O5 C5 C6 C7 146.7(6) . . . . ?
N4 C5 C6 C7 -34.9(8) . . . . ?
C5 C6 C7 O7 148.4(6) . . . . ?
C5 C6 C7 C8 24.3(8) . . . . ?
O7 C7 C8 C8A -101.2(7) . . . . ?
C6 C7 C8 C8A 20.0(8) . . . . ?
C2 O1 C8A N4 36.9(6) . . . . ?
C2 O1 C8A C8 150.2(5) . . . . ?
C2 O1 C8A C15 -83.0(6) . . . . ?
C5 N4 C8A O1 160.2(5) . . . . ?
C3 N4 C8A O1 -17.8(6) . . . . ?
C5 N4 C8A C8 44.7(7) . . . . ?
C3 N4 C8A C8 -133.3(5) . . . . ?
C5 N4 C8A C15 -80.2(7) . . . . ?
C3 N4 C8A C15 101.8(6) . . . . ?
C7 C8 C8A O1 -162.0(5) . . . . ?
C7 C8 C8A N4 -51.9(7) . . . . ?
C7 C8 C8A C15 72.2(7) . . . . ?
N4 C3 C9 C14 147.7(6) . . . . ?
C2 C3 C9 C14 -99.9(7) . . . . ?
N4 C3 C9 C10 -36.8(8) . . . . ?
C2 C3 C9 C10 75.6(7) . . . . ?
C14 C9 C10 C11 0.3(8) . . . . ?
C3 C9 C10 C11 -175.3(6) . . . . ?
C9 C10 C11 C12 -0.4(9) . . . . ?
C10 C11 C12 C13 -0.2(10) . . . . ?
C11 C12 C13 C14 1.0(11) . . . . ?
C12 C13 C14 C9 -1.1(10) . . . . ?
C10 C9 C14 C13 0.5(9) . . . . ?
C3 C9 C14 C13 176.2(5) . . . . ?
C28A O21 C22 C23 -39.1(6) . . . . ?
O21 C22 C23 N24 23.7(6) . . . . ?
O21 C22 C23 C29 -96.3(6) . . . . ?
C29 C23 N24 C25 -53.1(8) . . . . ?
C22 C23 N24 C25 -172.9(5) . . . . ?
C29 C23 N24 C28A 119.0(6) . . . . ?
C22 C23 N24 C28A -0.8(6) . . . . ?
C23 N24 C25 O25 -11.4(9) . . . . ?
C28A N24 C25 O25 177.7(6) . . . . ?
C23 N24 C25 C26 163.9(6) . . . . ?
C28A N24 C25 C26 -7.1(9) . . . . ?
O25 C25 C26 C27 169.9(7) . . . . ?
N24 C25 C26 C27 -5.5(10) . . . . ?
C25 C26 C27 O27 108.7(8) . . . . ?
C25 C26 C27 C28 -11.8(11) . . . . ?
O27 C27 C28 C28A -77.2(8) . . . . ?
C26 C27 C28 C28A 39.6(9) . . . . ?
C22 O21 C28A N24 37.1(5) . . . . ?
C22 O21 C28A C28 153.3(5) . . . . ?
C22 O21 C28A C35 -81.4(6) . . . . ?
C25 N24 C28A O21 150.0(6) . . . . ?
C23 N24 C28A O21 -21.9(6) . . . . ?
C25 N24 C28A C28 34.1(8) . . . . ?
C23 N24 C28A C28 -137.8(5) . . . . ?
C25 N24 C28A C35 -92.8(7) . . . . ?
C23 N24 C28A C35 95.3(6) . . . . ?
C27 C28 C28A O21 -160.0(5) . . . . ?
C27 C28 C28A N24 -48.8(8) . . . . ?
C27 C28 C28A C35 76.9(7) . . . . ?
N24 C23 C29 C30 -46.1(9) . . . . ?
C22 C23 C29 C30 66.4(8) . . . . ?
N24 C23 C29 C34 137.4(6) . . . . ?
C22 C23 C29 C34 -110.1(7) . . . . ?
C34 C29 C30 C31 1.4(11) . . . . ?
C23 C29 C30 C31 -175.2(6) . . . . ?
C29 C30 C31 C32 0.8(13) . . . . ?
C30 C31 C32 C33 -1.6(14) . . . . ?
C31 C32 C33 C34 0.3(15) . . . . ?
C30 C29 C34 C33 -2.6(10) . . . . ?
C23 C29 C34 C33 174.0(6) . . . . ?
C32 C33 C34 C29 1.8(12) . . . . ?
